data_4109243
loop_
_publ_author_name
'Jennifer M. Schomaker'
'Andrea R. Geiser'
'Rui Huang'
'Babak Borhan'

_publ_section_title
;
 Tetrasubstituted Pyrrolidines via a Tandem Aza-Payne/Hydroamination
 Reaction
;
_journal_name_full 'Journal of the American Chemical Society'
_journal_page_first 3794
_journal_page_last 3795
_journal_paper_doi 10.1021/ja068077w
_journal_volume 129
_journal_year 2007
_chemical_formula_sum 'C21 H23 N O4 S'
_chemical_formula_weight 385.46
_chemical_name_systematic
; 
 ? 
;
_space_group_IT_number 4
_symmetry_cell_setting monoclinic
_symmetry_space_group_name_Hall 'P 2yb'
_symmetry_space_group_name_H-M 'P 1 21 1'
_atom_sites_solution_hydrogens geom
_atom_sites_solution_primary direct
_atom_sites_solution_secondary difmap
_audit_creation_method SHELXL-97
_cell_angle_alpha 90.00
_cell_angle_beta 113.49(3)
_cell_angle_gamma 90.00
_cell_formula_units_Z 4
_cell_length_a 10.475(2)
_cell_length_b 22.938(5)
_cell_length_c 9.1934(18)
_cell_measurement_temperature 173(2)
_cell_volume 2025.9(8)
_computing_structure_refinement 'SHELXL-97 (Sheldrick, 1997)'
_computing_structure_solution 'SHELXS-97 (Sheldrick, 1990)'
_diffrn_ambient_temperature 173(2)
_diffrn_measured_fraction_theta_full 0.970
_diffrn_measured_fraction_theta_max 0.970
_diffrn_radiation_monochromator graphite
_diffrn_radiation_source 'fine-focus sealed tube'
_diffrn_radiation_type MoK\a
_diffrn_radiation_wavelength 0.71073
_diffrn_reflns_av_R_equivalents 0.0196
_diffrn_reflns_av_sigmaI/netI 0.0290
_diffrn_reflns_limit_h_max 13
_diffrn_reflns_limit_h_min -13
_diffrn_reflns_limit_k_max 30
_diffrn_reflns_limit_k_min -30
_diffrn_reflns_limit_l_max 11
_diffrn_reflns_limit_l_min -12
_diffrn_reflns_number 21223
_diffrn_reflns_theta_full 28.25
_diffrn_reflns_theta_max 28.25
_diffrn_reflns_theta_min 2.12
_exptl_absorpt_coefficient_mu 0.185
_exptl_crystal_density_diffrn 1.264
_exptl_crystal_F_000 816
_exptl_crystal_size_max 1.0
_exptl_crystal_size_mid 0.8
_exptl_crystal_size_min 0.2
_refine_diff_density_max 0.305
_refine_diff_density_min -0.302
_refine_diff_density_rms 0.040
_refine_ls_abs_structure_details 'Flack H D (1983), Acta Cryst. A39, 876-881'
_refine_ls_abs_structure_Flack 0.41(10)
_refine_ls_extinction_method none
_refine_ls_goodness_of_fit_ref 0.812
_refine_ls_hydrogen_treatment mixed
_refine_ls_matrix_type full
_refine_ls_number_parameters 503
_refine_ls_number_reflns 9452
_refine_ls_number_restraints 1
_refine_ls_restrained_S_all 0.812
_refine_ls_R_factor_all 0.0496
_refine_ls_R_factor_gt 0.0339
_refine_ls_shift/su_max 2.655
_refine_ls_shift/su_mean 0.265
_refine_ls_structure_factor_coef Fsqd
_refine_ls_weighting_details 'calc w=1/[\s^2^(Fo^2^)+(0.1000P)^2^+0.0000P] where P=(Fo^2^+2Fc^2^)/3'
_refine_ls_weighting_scheme calc
_refine_ls_wR_factor_gt 0.0998
_refine_ls_wR_factor_ref 0.1116
_reflns_number_gt 7293
_reflns_number_total 9452
_reflns_threshold_expression >2sigma(I)
_cod_data_source_file ja068077wsi20061111_063039.cif
_cod_data_source_block 2d
_cod_original_cell_volume 2025.9(7)
_cod_database_code 4109243

loop_
_symmetry_equiv_pos_as_xyz
'x, y, z'
'-x, y+1/2, -z'

loop_
_atom_site_label
_atom_site_type_symbol
_atom_site_fract_x
_atom_site_fract_y
_atom_site_fract_z
_atom_site_U_iso_or_equiv
_atom_site_adp_type
_atom_site_occupancy
_atom_site_symmetry_multiplicity
_atom_site_calc_flag
_atom_site_refinement_flags
N1 N 0.8499(3) 0.36317(14) 0.8220(3) 0.0262(7) Uani 1 1 d .
C2 C 0.7693(4) 0.39099(16) 0.6634(4) 0.0279(9) Uani 1 1 d .
H2A H 0.6744 0.4025 0.6470 0.034 Uiso 1 1 calc R
C3 C 0.8796(4) 0.42586(15) 0.7863(4) 0.0266(8) Uani 1 1 d .
C4 C 1.0250(4) 0.43310(18) 0.7912(5) 0.0366(10) Uani 1 1 d .
H4A H 1.0467 0.4005 0.7395 0.055 Uiso 1 1 calc R
H4B H 1.0908 0.4349 0.8996 0.055 Uiso 1 1 calc R
H4C H 1.0297 0.4685 0.7377 0.055 Uiso 1 1 calc R
C5 C 0.8313(5) 0.47524(17) 0.8609(5) 0.0309(9) Uani 1 1 d .
H5A H 0.7357 0.4678 0.8496 0.037 Uiso 1 1 calc R
O6 O 0.9172(4) 0.48473(13) 1.0222(4) 0.0455(8) Uani 1 1 d .
H6 H 0.9098(17) 0.4498(8) 1.071(2) 0.005(4) Uiso 1 1 d .
C7 C 0.8351(5) 0.52952(16) 0.7716(5) 0.0318(9) Uani 1 1 d .
C8 C 0.8459(6) 0.5692(2) 0.6994(6) 0.0511(13) Uani 1 1 d .
H8 H 0.853(6) 0.598(3) 0.599(7) 0.11(2) Uiso 1 1 d .
S9 S 0.77589(10) 0.34768(3) 0.94381(11) 0.0256(2) Uani 1 1 d .
O10 O 0.6352(3) 0.36687(14) 0.8859(4) 0.0386(7) Uani 1 1 d .
O11 O 0.8720(3) 0.36810(14) 1.0973(3) 0.0376(7) Uani 1 1 d .
C12 C 0.7798(4) 0.27089(19) 0.9416(4) 0.0254(9) Uani 1 1 d .
C13 C 0.8876(5) 0.2413(2) 1.0589(5) 0.0349(10) Uani 1 1 d .
H13A H 0.9583 0.2617 1.1376 0.042 Uiso 1 1 calc R
C14 C 0.8884(5) 0.1825(2) 1.0574(5) 0.0400(11) Uani 1 1 d .
H14A H 0.9580 0.1625 1.1385 0.048 Uiso 1 1 calc R
C15 C 0.7834(5) 0.15021(19) 0.9327(5) 0.0326(10) Uani 1 1 d .
C16 C 0.7870(6) 0.0822(2) 0.9413(6) 0.0567(13) Uani 1 1 d .
H16A H 0.7101 0.0666 0.8522 0.085 Uiso 1 1 calc R
H16B H 0.7803 0.0698 1.0378 0.085 Uiso 1 1 calc R
H16C H 0.8727 0.0683 0.9393 0.085 Uiso 1 1 calc R
C17 C 0.6790(5) 0.1811(2) 0.8185(5) 0.0364(10) Uani 1 1 d .
H17A H 0.6086 0.1610 0.7384 0.044 Uiso 1 1 calc R
C18 C 0.6757(5) 0.24163(18) 0.8195(5) 0.0284(9) Uani 1 1 d .
H18A H 0.6053 0.2620 0.7403 0.034 Uiso 1 1 calc R
C19 C 0.7809(5) 0.36511(18) 0.5224(5) 0.0347(9) Uani 1 1 d .
H19A H 0.7569 0.3938 0.4381 0.042 Uiso 1 1 calc R
H19B H 0.8756 0.3522 0.5481 0.042 Uiso 1 1 calc R
O20 O 0.6872(3) 0.31653(14) 0.4721(3) 0.0368(7) Uani 1 1 d .
C21 C 0.6829(5) 0.2896(2) 0.3295(5) 0.0403(11) Uani 1 1 d .
H21A H 0.7747 0.2754 0.3454 0.048 Uiso 1 1 calc R
H21B H 0.6546 0.3180 0.2442 0.048 Uiso 1 1 calc R
C22 C 0.5821(5) 0.24027(19) 0.2863(4) 0.0332(10) Uani 1 1 d .
C23 C 0.5006(6) 0.2265(2) 0.3653(5) 0.0469(13) Uani 1 1 d .
H23 H 0.5010 0.2504 0.4472 0.056 Uiso 1 1 calc R
C24 C 0.4156(6) 0.1763(3) 0.3243(6) 0.0596(15) Uani 1 1 d .
H24A H 0.3698 0.1641 0.3874 0.071 Uiso 1 1 calc R
C25 C 0.4010(6) 0.1455(3) 0.1898(6) 0.0546(14) Uani 1 1 d .
H25A H 0.3387 0.1145 0.1558 0.065 Uiso 1 1 calc R
C26 C 0.4791(6) 0.1609(2) 0.1066(6) 0.0462(12) Uani 1 1 d .
H26A H 0.4704 0.1396 0.0170 0.055 Uiso 1 1 calc R
C27 C 0.5674(5) 0.20569(19) 0.1510(5) 0.0361(10) Uani 1 1 d .
H27A H 0.6203 0.2146 0.0932 0.043 Uiso 1 1 calc R
N1A N 0.1495(3) 0.29788(13) 0.6831(3) 0.0217(7) Uani 1 1 d .
C2A C 0.2325(4) 0.27156(16) 0.8391(4) 0.0268(8) Uani 1 1 d .
H2AA H 0.3274 0.2601 0.8557 0.032 Uiso 1 1 calc R
C3A C 0.1181(4) 0.23774(16) 0.7135(4) 0.0260(8) Uani 1 1 d .
C4A C -0.0242(5) 0.22988(19) 0.7131(5) 0.0380(10) Uani 1 1 d .
H4AA H -0.0813 0.2081 0.6209 0.057 Uiso 1 1 calc R
H4AB H -0.0655 0.2674 0.7114 0.057 Uiso 1 1 calc R
H4AC H -0.0168 0.2091 0.8068 0.057 Uiso 1 1 calc R
C5A C 0.1712(5) 0.18601(18) 0.6425(5) 0.0299(9) Uani 1 1 d .
H5AA H 0.2675 0.1928 0.6557 0.036 Uiso 1 1 calc R
O6A O 0.0814(3) 0.17855(13) 0.4752(3) 0.0404(7) Uani 1 1 d .
H6A H 0.215(15) 0.278(5) 0.363(15) 0.29(8) Uiso 1 1 d .
C7A C 0.1621(5) 0.13368(17) 0.7263(5) 0.0393(10) Uani 1 1 d .
C8A C 0.1540(5) 0.09260(18) 0.8062(4) 0.0357(9) Uani 1 1 d .
H8A H 0.148(3) 0.0574(12) 0.861(3) 0.025(7) Uiso 1 1 d .
S9A S 0.22354(10) 0.31383(3) 0.55593(11) 0.0254(2) Uani 1 1 d .
O10A O 0.1299(3) 0.29333(13) 0.4023(3) 0.0371(7) Uani 1 1 d .
O11A O 0.3671(3) 0.29428(13) 0.6143(4) 0.0339(7) Uani 1 1 d .
C12A C 0.2197(4) 0.39021(18) 0.5576(4) 0.0253(9) Uani 1 1 d .
C13A C 0.3238(5) 0.4204(2) 0.6787(5) 0.0320(9) Uani 1 1 d .
H13B H 0.3956 0.4003 0.7569 0.038 Uiso 1 1 calc R
C14A C 0.3188(5) 0.48104(19) 0.6812(5) 0.0335(10) Uani 1 1 d .
H14B H 0.3860 0.5013 0.7642 0.040 Uiso 1 1 calc R
C15A C 0.2132(6) 0.5123(2) 0.5596(6) 0.0404(12) Uani 1 1 d .
C16A C 0.2111(5) 0.5762(2) 0.5740(6) 0.0582(13) Uani 1 1 d .
H16D H 0.2911 0.5886 0.6648 0.087 Uiso 1 1 calc R
H16E H 0.1280 0.5878 0.5866 0.087 Uiso 1 1 calc R
H16F H 0.2128 0.5939 0.4802 0.087 Uiso 1 1 calc R
C17A C 0.1126(5) 0.48208(18) 0.4466(5) 0.0409(11) Uani 1 1 d .
H17B H 0.0399 0.5025 0.3702 0.049 Uiso 1 1 calc R
C18A C 0.1123(5) 0.41974(19) 0.4388(5) 0.0329(9) Uani 1 1 d .
H18B H 0.0430 0.3997 0.3574 0.040 Uiso 1 1 calc R
C19A C 0.2164(5) 0.29802(17) 0.9824(5) 0.0317(9) Uani 1 1 d .
H19C H 0.1220 0.3117 0.9544 0.038 Uiso 1 1 calc R
H19D H 0.2385 0.2696 1.0670 0.038 Uiso 1 1 calc R
O20A O 0.3120(3) 0.34530(13) 1.0299(3) 0.0325(7) Uani 1 1 d .
C21A C 0.3178(5) 0.36966(18) 1.1735(5) 0.0349(9) Uani 1 1 d .
H21C H 0.3513 0.3407 1.2571 0.042 Uiso 1 1 calc R
H21D H 0.2252 0.3815 1.1616 0.042 Uiso 1 1 calc R
C22A C 0.4146(4) 0.42223(19) 1.2186(5) 0.0302(9) Uani 1 1 d .
C23A C 0.4957(6) 0.4365(2) 1.1317(5) 0.0457(12) Uani 1 1 d .
H23C H 0.4849 0.4158 1.0406 0.055 Uiso 1 1 calc R
C24A C 0.5901(6) 0.4811(3) 1.1829(6) 0.0576(14) Uani 1 1 d .
H24B H 0.6501 0.4879 1.1326 0.069 Uiso 1 1 calc R
C25A C 0.5977(6) 0.5168(2) 1.3104(6) 0.0512(14) Uani 1 1 d .
H25B H 0.6561 0.5492 1.3377 0.061 Uiso 1 1 calc R
C26A C 0.5181(6) 0.5037(2) 1.3948(6) 0.0453(12) Uani 1 1 d .
H26B H 0.5249 0.5260 1.4821 0.054 Uiso 1 1 calc R
C27A C 0.4252(5) 0.4552(2) 1.3451(6) 0.0408(11) Uani 1 1 d .
H27B H 0.3708 0.4461 1.4009 0.049 Uiso 1 1 calc R

loop_
_atom_site_aniso_label
_atom_site_aniso_U_11
_atom_site_aniso_U_22
_atom_site_aniso_U_33
_atom_site_aniso_U_23
_atom_site_aniso_U_13
_atom_site_aniso_U_12
N1 0.0310(18) 0.0202(15) 0.0215(15) -0.0020(11) 0.0043(14) -0.0014(13)
C2 0.039(2) 0.0246(17) 0.0219(19) 0.0056(14) 0.0138(18) 0.0108(16)
C3 0.033(2) 0.0179(16) 0.0285(19) 0.0059(14) 0.0120(18) -0.0007(14)
C4 0.031(2) 0.0265(18) 0.057(3) -0.0083(18) 0.022(2) -0.0041(16)
C5 0.041(2) 0.0188(17) 0.031(2) 0.0014(16) 0.0132(19) 0.0045(17)
O6 0.081(2) 0.0247(14) 0.0346(16) -0.0023(12) 0.0272(16) -0.0017(15)
C7 0.035(2) 0.0230(18) 0.039(2) -0.0030(16) 0.0156(19) -0.0067(15)
C8 0.049(3) 0.030(2) 0.065(3) -0.008(2) 0.013(3) 0.001(2)
S9 0.0292(6) 0.0254(5) 0.0229(5) -0.0003(4) 0.0111(4) 0.0027(4)
O10 0.0352(18) 0.0415(17) 0.0450(18) -0.0027(14) 0.0221(16) 0.0086(14)
O11 0.050(2) 0.0353(16) 0.0234(15) -0.0037(12) 0.0103(15) -0.0041(14)
C12 0.027(2) 0.025(2) 0.025(2) 0.0031(15) 0.011(2) 0.0009(15)
C13 0.034(2) 0.032(2) 0.030(2) -0.0002(19) 0.003(2) 0.001(2)
C14 0.033(2) 0.039(2) 0.030(2) -0.0028(16) -0.0063(17) 0.0030(17)
C15 0.036(3) 0.025(2) 0.036(2) -0.0027(15) 0.014(2) -0.0016(16)
C16 0.082(4) 0.0212(18) 0.058(2) -0.0052(15) 0.018(2) 0.0016(18)
C17 0.038(2) 0.038(2) 0.029(2) -0.0088(18) 0.009(2) -0.0094(19)
C18 0.029(2) 0.0262(19) 0.028(2) 0.0011(15) 0.0083(18) 0.0061(16)
C19 0.041(2) 0.030(2) 0.033(2) -0.0027(16) 0.0146(19) -0.0070(18)
O20 0.050(2) 0.0382(16) 0.0238(14) -0.0115(13) 0.0167(15) -0.0138(15)
C21 0.062(3) 0.044(2) 0.025(2) -0.0088(17) 0.029(2) -0.002(2)
C22 0.044(2) 0.033(2) 0.0190(18) -0.0028(15) 0.0094(18) 0.0021(17)
C23 0.052(3) 0.058(3) 0.035(3) -0.015(2) 0.022(3) -0.014(3)
C24 0.067(3) 0.072(3) 0.044(3) -0.014(2) 0.025(2) -0.041(3)
C25 0.059(4) 0.061(3) 0.044(3) -0.014(3) 0.021(3) -0.024(3)
C26 0.053(3) 0.042(2) 0.042(3) -0.0118(19) 0.017(2) -0.001(2)
C27 0.050(3) 0.037(2) 0.0251(19) -0.0060(16) 0.0196(18) 0.0015(18)
N1A 0.0240(15) 0.0210(15) 0.0263(15) -0.0006(11) 0.0164(14) 0.0031(12)
C2A 0.028(2) 0.0229(16) 0.0257(19) -0.0054(14) 0.0071(17) -0.0064(15)
C3A 0.030(2) 0.0213(17) 0.028(2) -0.0067(14) 0.0123(18) 0.0043(14)
C4A 0.046(3) 0.033(2) 0.043(2) -0.0017(17) 0.026(2) -0.0045(18)
C5A 0.033(2) 0.0284(18) 0.030(2) -0.0085(16) 0.0145(18) 0.0013(17)
O6A 0.0512(18) 0.0339(16) 0.0272(14) -0.0103(12) 0.0064(13) -0.0004(14)
C7A 0.045(2) 0.0283(19) 0.037(2) -0.0069(16) 0.0078(19) 0.0161(16)
C8A 0.047(3) 0.028(2) 0.0277(17) 0.0083(15) 0.0108(18) 0.0017(18)
S9A 0.0285(6) 0.0242(5) 0.0242(5) -0.0010(4) 0.0112(4) 0.0023(4)
O10A 0.052(2) 0.0290(15) 0.0245(15) -0.0040(12) 0.0090(15) -0.0010(14)
O11A 0.0295(16) 0.0325(15) 0.0447(17) 0.0058(13) 0.0200(15) 0.0069(12)
C12A 0.029(3) 0.026(2) 0.022(2) -0.0010(14) 0.010(2) -0.0004(15)
C13A 0.030(2) 0.037(2) 0.025(2) 0.0013(17) 0.0062(19) -0.0035(18)
C14A 0.032(2) 0.027(2) 0.037(2) -0.0025(17) 0.008(2) 0.0007(17)
C15A 0.045(3) 0.031(2) 0.041(3) 0.0015(17) 0.014(2) 0.0024(19)
C16A 0.046(2) 0.035(2) 0.075(3) 0.0100(19) 0.005(2) 0.0025(16)
C17A 0.048(3) 0.0238(17) 0.046(2) 0.0135(17) 0.014(2) 0.0101(17)
C18A 0.031(2) 0.031(2) 0.028(2) 0.0008(17) 0.0024(19) -0.0014(19)
C19A 0.050(2) 0.0282(18) 0.0230(18) -0.0055(15) 0.0214(18) -0.0064(18)
O20A 0.0428(18) 0.0317(14) 0.0295(15) -0.0087(13) 0.0212(15) -0.0080(14)
C21A 0.043(2) 0.0303(19) 0.031(2) -0.0065(15) 0.0146(19) -0.0158(17)
C22A 0.033(2) 0.032(2) 0.027(2) -0.0005(15) 0.0132(17) -0.0038(16)
C23A 0.056(3) 0.056(3) 0.030(3) -0.009(2) 0.023(2) -0.020(2)
C24A 0.065(3) 0.075(3) 0.044(3) -0.007(2) 0.034(3) -0.022(3)
C25A 0.059(3) 0.044(3) 0.043(3) -0.003(2) 0.011(3) -0.026(3)
C26A 0.057(3) 0.044(2) 0.034(2) -0.0151(18) 0.017(2) -0.019(2)
C27A 0.042(2) 0.042(2) 0.042(2) -0.0103(19) 0.020(2) -0.0163(18)

loop_
_atom_type_symbol
_atom_type_description
_atom_type_scat_dispersion_real
_atom_type_scat_dispersion_imag
_atom_type_scat_source
C C 0.0033 0.0016 'International Tables Vol C Tables 4.2.6.8 and 6.1.1.4'
H H 0.0000 0.0000 'International Tables Vol C Tables 4.2.6.8 and 6.1.1.4'
N N 0.0061 0.0033 'International Tables Vol C Tables 4.2.6.8 and 6.1.1.4'
O O 0.0106 0.0060 'International Tables Vol C Tables 4.2.6.8 and 6.1.1.4'
S S 0.1246 0.1234 'International Tables Vol C Tables 4.2.6.8 and 6.1.1.4'

loop_
_geom_angle_atom_site_label_1
_geom_angle_atom_site_label_2
_geom_angle_atom_site_label_3
_geom_angle
C2 N1 C3 58.6(2)
C2 N1 S9 121.3(3)
C3 N1 S9 122.9(3)
C19 C2 C3 124.9(4)
C19 C2 N1 118.1(3)
C3 C2 N1 61.7(2)
C2 C3 C4 123.4(3)
C2 C3 C5 116.6(3)
C4 C3 C5 114.7(3)
C2 C3 N1 59.7(2)
C4 C3 N1 112.6(3)
C5 C3 N1 118.1(3)
O6 C5 C7 107.6(3)
O6 C5 C3 113.8(3)
C7 C5 C3 106.6(3)
C8 C7 C5 174.5(5)
O10 S9 O11 118.64(19)
O10 S9 N1 112.31(18)
O11 S9 N1 105.20(17)
O10 S9 C12 109.3(2)
O11 S9 C12 108.95(19)
N1 S9 C12 100.95(17)
C18 C12 C13 121.7(4)
C18 C12 S9 118.6(3)
C13 C12 S9 119.7(3)
C14 C13 C12 119.2(4)
C13 C14 C15 121.1(4)
C17 C15 C14 117.8(4)
C17 C15 C16 123.4(4)
C14 C15 C16 118.6(4)
C18 C17 C15 121.7(4)
C17 C18 C12 118.4(4)
O20 C19 C2 108.1(3)
C21 O20 C19 113.4(3)
O20 C21 C22 109.4(3)
C23 C22 C27 117.6(4)
C23 C22 C21 124.3(4)
C27 C22 C21 118.2(4)
C24 C23 C22 120.7(4)
C23 C24 C25 119.3(5)
C26 C25 C24 119.4(5)
C27 C26 C25 121.6(4)
C26 C27 C22 121.0(4)
C3A N1A C2A 61.4(2)
C3A N1A S9A 122.5(2)
C2A N1A S9A 120.6(2)
N1A C2A C3A 59.1(2)
N1A C2A C19A 116.9(3)
C3A C2A C19A 122.8(3)
N1A C3A C2A 59.5(2)
N1A C3A C4A 114.2(3)
C2A C3A C4A 123.3(3)
N1A C3A C5A 119.4(3)
C2A C3A C5A 113.9(3)
C4A C3A C5A 115.3(3)
C7A C5A O6A 108.2(3)
C7A C5A C3A 107.3(3)
O6A C5A C3A 110.1(3)
C8A C7A C5A 174.8(4)
O10A S9A O11A 117.50(18)
O10A S9A N1A 106.76(17)
O11A S9A N1A 111.89(16)
O10A S9A C12A 109.04(19)
O11A S9A C12A 109.23(19)
N1A S9A C12A 101.13(16)
C13A C12A C18A 121.0(4)
C13A C12A S9A 119.4(3)
C18A C12A S9A 119.6(3)
C12A C13A C14A 119.2(4)
C13A C14A C15A 121.0(4)
C17A C15A C14A 118.4(4)
C17A C15A C16A 123.3(5)
C14A C15A C16A 117.9(5)
C15A C17A C18A 122.8(4)
C12A C18A C17A 117.5(4)
O20A C19A C2A 105.3(3)
C19A O20A C21A 110.6(3)
O20A C21A C22A 110.1(3)
C27A C22A C23A 119.5(4)
C27A C22A C21A 119.6(4)
C23A C22A C21A 120.9(4)
C22A C23A C24A 119.5(4)
C25A C24A C23A 121.0(5)
C26A C25A C24A 119.7(4)
C25A C26A C27A 118.5(4)
C22A C27A C26A 121.4(4)

loop_
_geom_bond_atom_site_label_1
_geom_bond_atom_site_label_2
_geom_bond_distance
N1 C2 1.505(5)
N1 C3 1.534(5)
N1 S9 1.635(3)
C2 C19 1.475(5)
C2 C3 1.487(6)
C3 C4 1.514(5)
C3 C5 1.513(5)
C5 O6 1.411(5)
C5 C7 1.501(5)
C7 C8 1.158(7)
S9 O10 1.423(3)
S9 O11 1.446(3)
S9 C12 1.762(4)
C12 C18 1.387(6)
C12 C13 1.389(6)
C13 C14 1.349(6)
C14 C15 1.438(6)
C15 C17 1.374(6)
C15 C16 1.562(6)
C17 C18 1.389(6)
C19 O20 1.434(5)
O20 C21 1.433(4)
C21 C22 1.490(6)
C22 C23 1.360(6)
C22 C27 1.431(5)
C23 C24 1.412(7)
C24 C25 1.380(7)
C25 C26 1.371(7)
C26 C27 1.334(7)
N1A C3A 1.471(5)
N1A C2A 1.478(5)
N1A S9A 1.680(3)
C2A C3A 1.506(5)
C2A C19A 1.519(5)
C3A C4A 1.500(5)
C3A C5A 1.559(5)
C5A C7A 1.450(6)
C5A O6A 1.458(5)
C7A C8A 1.219(6)
S9A O10A 1.440(3)
S9A O11A 1.452(3)
S9A C12A 1.753(4)
C12A C13A 1.392(6)
C12A C18A 1.393(6)
C13A C14A 1.393(6)
C14A C15A 1.416(6)
C15A C17A 1.341(7)
C15A C16A 1.473(7)
C17A C18A 1.432(6)
C19A O20A 1.421(5)
O20A C21A 1.413(5)
C21A C22A 1.523(5)
C22A C27A 1.355(6)
C22A C23A 1.417(6)
C23A C24A 1.369(7)
C24A C25A 1.406(7)
C25A C26A 1.379(7)
C26A C27A 1.428(6)
